data_7720050
loop_
_publ_author_name
'Pi, Chengfu'
'Zhou, Jie'

_publ_section_title
;
 Isolation and reactivity of heteroleptic magnesium 1,3-benzazaphospholide
 complexes.
;
_journal_issue 6
_journal_name_full 'Dalton transactions (Cambridge, England : 2003)'
_journal_page_first 2673
_journal_page_last 2680
_journal_paper_doi 10.1039/d5dt03010b
_journal_volume 55
_journal_year 2026
_chemical_formula_moiety 'C42 H50 Mg N3 P, 0.5(C7 H8)'
_chemical_formula_sum 'C45.5 H54 Mg N3 P'
_chemical_formula_weight 698.19
_space_group_crystal_system triclinic
_space_group_IT_number 2
_space_group_name_Hall '-P 1'
_space_group_name_H-M_alt 'P -1'
_atom_sites_solution_hydrogens geom
_atom_sites_solution_primary iterative
_audit_creation_date 2025-12-06
_audit_creation_method
;
Olex2 1.5
(compiled 2022.04.07 svn.rca3783a0 for OlexSys, GUI svn.r6498)
;
_audit_update_record
;
2025-12-07 deposited with the CCDC.	2026-01-06 downloaded from the CCDC.
;
_cell_angle_alpha 91.558(2)
_cell_angle_beta 96.792(2)
_cell_angle_gamma 105.766(2)
_cell_formula_units_Z 2
_cell_length_a 10.0667(15)
_cell_length_b 11.3787(17)
_cell_length_c 18.648(3)
_cell_measurement_reflns_used 7495
_cell_measurement_temperature 100
_cell_measurement_theta_max 27.419
_cell_measurement_theta_min 2.223
_cell_volume 2037.3(5)
_computing_cell_refinement 'SAINT v8.34A (Bruker, 2013)'
_computing_data_reduction 'SAINT v8.34A (Bruker, 2013)'
_computing_molecular_graphics 'Olex2 1.5 (Dolomanov et al., 2009)'
_computing_publication_material 'Olex2 1.5 (Dolomanov et al., 2009)'
_computing_structure_refinement 'SHELXL 2019/3 (Sheldrick, 2015)'
_computing_structure_solution 'olex2.solve 1.5 (Bourhis et al., 2015)'
_diffrn_ambient_temperature 100.00
_diffrn_measured_fraction_theta_full 0.994
_diffrn_measured_fraction_theta_max 0.927
_diffrn_measurement_device_type Bruker
_diffrn_radiation_type MoK\a
_diffrn_radiation_wavelength 0.71073
_diffrn_reflns_av_R_equivalents 0.0268
_diffrn_reflns_av_unetI/netI 0.0475
_diffrn_reflns_Laue_measured_fraction_full 0.994
_diffrn_reflns_Laue_measured_fraction_max 0.927
_diffrn_reflns_limit_h_max 13
_diffrn_reflns_limit_h_min -12
_diffrn_reflns_limit_k_max 14
_diffrn_reflns_limit_k_min -14
_diffrn_reflns_limit_l_max 24
_diffrn_reflns_limit_l_min -23
_diffrn_reflns_number 16231
_diffrn_reflns_point_group_measured_fraction_full 0.994
_diffrn_reflns_point_group_measured_fraction_max 0.927
_diffrn_reflns_theta_full 25.242
_diffrn_reflns_theta_max 27.457
_diffrn_reflns_theta_min 1.102
_diffrn_source_current 30.0
_diffrn_source_power 1.5
_diffrn_source_voltage 50.0
_exptl_absorpt_coefficient_mu 0.117
_exptl_absorpt_correction_type none
_exptl_crystal_colour colourless
_exptl_crystal_colour_primary colourless
_exptl_crystal_density_diffrn 1.138
_exptl_crystal_description block
_exptl_crystal_F_000 750
_refine_diff_density_max 0.406
_refine_diff_density_min -0.418
_refine_diff_density_rms 0.052
_refine_ls_extinction_method none
_refine_ls_goodness_of_fit_ref 1.066
_refine_ls_hydrogen_treatment constr
_refine_ls_matrix_type full
_refine_ls_number_parameters 516
_refine_ls_number_reflns 8630
_refine_ls_number_restraints 84
_refine_ls_restrained_S_all 1.099
_refine_ls_R_factor_all 0.0594
_refine_ls_R_factor_gt 0.0453
_refine_ls_shift/su_max 0.001
_refine_ls_shift/su_mean 0.000
_refine_ls_structure_factor_coef Fsqd
_refine_ls_weighting_details 'w=1/[\s^2^(Fo^2^)+(0.0690P)^2^+0.3236P] where P=(Fo^2^+2Fc^2^)/3'
_refine_ls_weighting_scheme calc
_refine_ls_wR_factor_gt 0.1237
_refine_ls_wR_factor_ref 0.1325
_reflns_Friedel_coverage 0.000
_reflns_number_gt 6749
_reflns_number_total 8630
_reflns_threshold_expression 'I > 2\s(I)'
_cod_data_source_file d5dt03010b2.cif
_cod_data_source_block 2b
_cod_original_formula_sum 'C45.50 H54 Mg N3 P'
_cod_database_code 7720050
_shelx_shelxl_version_number 2019/3
_shelx_space_group_comment
;
The symmetry employed for this shelxl refinement is uniquely defined
by the following loop, which should always be used as a source of
symmetry information in preference to the above space-group names.
They are only intended as comments.
;
_olex2_refinement_description
;
1. Uiso/Uaniso restraints and constraints
C44 \\sim C43 \\sim C48 \\sim C45 \\sim C49 \\sim C47 \\sim C46: within 2A with
sigma of 0.01 and sigma for terminal atoms of 0.02 within 2A
Uanis(C47) \\sim Ueq, Uanis(C43) \\sim Ueq, Uanis(C44) \\sim Ueq, Uanis(C48)
\\sim Ueq, Uanis(C45) \\sim Ueq, Uanis(C49) \\sim Ueq, Uanis(C46) \\sim Ueq:
with sigma of 0.01 and sigma for terminal atoms of 0.02
2. Others
 Sof(C24A)=Sof(H24D)=Sof(H24E)=Sof(H24F)=Sof(C23A)=Sof(H23A)=Sof(C25A)=
 Sof(H25D)=Sof(H25E)=Sof(H25F)=1-FVAR(1)
 Sof(C23)=Sof(H23)=Sof(C24)=Sof(H24A)=Sof(H24B)=Sof(H24C)=Sof(C25)=Sof(H25A)=
 Sof(H25B)=Sof(H25C)=FVAR(1)
 Fixed Sof: C47(0.5) H47(0.5) C48(0.5) H48(0.5) C43(0.5) H43(0.5) C44(0.5)
 C45(0.5) H45(0.5) C46(0.5) H46(0.5) C49(0.5) H49A(0.5) H49B(0.5) H49C(0.5)
3.a Ternary CH refined with riding coordinates:
 C8(H8), C11(H11), C23(H23), C26(H26), C23A(H23A)
3.b Aromatic/amide H refined with riding coordinates:
 C4(H4), C5(H5), C6(H6), C15(H15), C19(H19), C20(H20), C21(H21), C33(H33),
 C34(H34), C35(H35), C36(H36), C38(H38), C39(H39), C40(H40), C41(H41), C42(H42),
  C47(H47), C48(H48), C43(H43), C45(H45), C46(H46)
3.c Fitted hexagon refined as free rotating group:
 C47(C48,C43,C44,C45,C46)
3.d Idealised Me refined as rotating group:
 C9(H9A,H9B,H9C), C10(H10A,H10B,H10C), C12(H12A,H12B,H12C), C13(H13A,H13B,
 H13C), C24(H24A,H24B,H24C), C25(H25A,H25B,H25C), C27(H27A,H27B,H27C), C28(H28A,
 H28B,H28C), C29(H29A,H29B,H29C), C30(H30A,H30B,H30C), C49(H49A,H49B,H49C),
 C24A(H24D,H24E,H24F), C25A(H25D,H25E,H25F)
;
_olex2_submission_special_instructions 'No special instructions were received'

loop_
_space_group_symop_operation_xyz
'x, y, z'
'-x, -y, -z'

loop_
_atom_site_label
_atom_site_type_symbol
_atom_site_fract_x
_atom_site_fract_y
_atom_site_fract_z
_atom_site_U_iso_or_equiv
_atom_site_adp_type
_atom_site_occupancy
_atom_site_site_symmetry_order
_atom_site_calc_flag
_atom_site_refinement_flags_posn
_atom_site_refinement_flags_adp
_atom_site_refinement_flags_occupancy
_atom_site_disorder_assembly
_atom_site_disorder_group
P1 P 0.63773(5) 0.65147(4) 0.83067(2) 0.02654(12) Uani 1 1 d . . . . .
Mg1 Mg 0.67741(5) 0.28481(4) 0.75740(3) 0.02018(13) Uani 1 1 d . . . . .
N1 N 0.67354(13) 0.46111(11) 0.75754(7) 0.0208(3) Uani 1 1 d . . . . .
N2 N 0.60038(13) 0.14743(10) 0.68066(7) 0.0197(3) Uani 1 1 d . . . . .
N3 N 0.85306(13) 0.23994(11) 0.79129(7) 0.0223(3) Uani 1 1 d . . . . .
C1 C 0.61959(15) 0.49605(13) 0.81606(8) 0.0203(3) Uani 1 1 d . . . . .
C2 C 0.45474(16) 0.10652(13) 0.65187(8) 0.0208(3) Uani 1 1 d . . . . .
C3 C 0.39344(16) 0.18630(14) 0.61207(8) 0.0228(3) Uani 1 1 d . . . . .
C4 C 0.25122(17) 0.14619(16) 0.58633(9) 0.0302(4) Uani 1 1 d . . . . .
H4 H 0.208770 0.198367 0.558738 0.036 Uiso 1 1 calc R U . . .
C5 C 0.17186(18) 0.03190(17) 0.60049(11) 0.0363(4) Uani 1 1 d . . . . .
H5 H 0.075567 0.005766 0.582391 0.044 Uiso 1 1 calc R U . . .
C6 C 0.23197(18) -0.04460(16) 0.64090(11) 0.0348(4) Uani 1 1 d . . . . .
H6 H 0.175590 -0.122378 0.651024 0.042 Uiso 1 1 calc R U . . .
C7 C 0.37379(17) -0.01034(14) 0.66725(9) 0.0267(4) Uani 1 1 d . . . . .
C8 C 0.43559(18) -0.09830(14) 0.71176(10) 0.0313(4) Uani 1 1 d . . . . .
H8 H 0.539197 -0.068579 0.714367 0.038 Uiso 1 1 calc R U . . .
C9 C 0.3891(2) -0.22906(15) 0.67659(11) 0.0394(5) Uani 1 1 d . . . . .
H9A H 0.288788 -0.263181 0.677111 0.059 Uiso 1 1 calc R U . . .
H9B H 0.439232 -0.279976 0.703721 0.059 Uiso 1 1 calc R U . . .
H9C H 0.409695 -0.227469 0.626500 0.059 Uiso 1 1 calc R U . . .
C10 C 0.3997(3) -0.09987(19) 0.78898(11) 0.0519(6) Uani 1 1 d . . . . .
H10A H 0.440202 -0.018398 0.813374 0.078 Uiso 1 1 calc R U . . .
H10B H 0.437501 -0.159548 0.815250 0.078 Uiso 1 1 calc R U . . .
H10C H 0.298315 -0.122669 0.787937 0.078 Uiso 1 1 calc R U . . .
C11 C 0.47876(17) 0.31129(14) 0.59388(9) 0.0259(3) Uani 1 1 d . . . . .
H11 H 0.570709 0.330122 0.625130 0.031 Uiso 1 1 calc R U . . .
C12 C 0.4122(2) 0.41354(17) 0.61005(12) 0.0430(5) Uani 1 1 d . . . . .
H12A H 0.326365 0.402663 0.576670 0.065 Uiso 1 1 calc R U . . .
H12B H 0.477227 0.492978 0.603866 0.065 Uiso 1 1 calc R U . . .
H12C H 0.390555 0.410428 0.659945 0.065 Uiso 1 1 calc R U . . .
C13 C 0.5073(2) 0.30989(18) 0.51534(10) 0.0425(5) Uani 1 1 d . . . . .
H13A H 0.550031 0.244088 0.506110 0.064 Uiso 1 1 calc R U . . .
H13B H 0.570747 0.388619 0.506391 0.064 Uiso 1 1 calc R U . . .
H13C H 0.419588 0.296077 0.483098 0.064 Uiso 1 1 calc R U . . .
C14 C 0.68974(16) 0.09827(13) 0.65102(8) 0.0216(3) Uani 1 1 d . . . . .
C15 C 0.82817(16) 0.11404(13) 0.68102(9) 0.0245(3) Uani 1 1 d . . . . .
H15 H 0.882016 0.081816 0.651336 0.029 Uiso 1 1 calc R U . . .
C16 C 0.90098(16) 0.17005(13) 0.74824(9) 0.0247(3) Uani 1 1 d . . . . .
C17 C 0.93295(16) 0.28632(14) 0.86094(9) 0.0247(3) Uani 1 1 d . . . . .
C18 C 1.03467(16) 0.40008(14) 0.86718(9) 0.0234(3) Uani 1 1 d . . . . .
C19 C 1.11009(19) 0.43929(16) 0.93543(10) 0.0341(4) Uani 1 1 d . . . . .
H19 H 1.180168 0.515287 0.940975 0.041 Uiso 1 1 calc R U . . .
C20 C 1.0862(2) 0.37162(18) 0.99461(10) 0.0386(4) Uani 1 1 d . . . . .
H20 H 1.140535 0.400094 1.040095 0.046 Uiso 1 1 calc R U . . .
C21 C 0.9836(2) 0.2625(2) 0.98811(11) 0.0490(6) Uani 1 1 d . . . . .
H21 H 0.966390 0.216650 1.029492 0.059 Uiso 1 1 calc R U . . .
C22 C 0.9044(2) 0.2184(2) 0.92151(11) 0.0507(6) Uani 1 1 d . . . . .
C23 C 0.7639(5) 0.1224(4) 0.9232(3) 0.0302(12) Uani 0.465(7) 1 d . . P A 1
H23 H 0.694214 0.140061 0.885279 0.036 Uiso 0.465(7) 1 calc R U P A 1
C24 C 0.7011(5) 0.1093(5) 0.9954(4) 0.0426(13) Uani 0.465(7) 1 d . . P A 1
H24A H 0.761939 0.080343 1.031530 0.064 Uiso 0.465(7) 1 calc R U P A 1
H24B H 0.608743 0.050255 0.987795 0.064 Uiso 0.465(7) 1 calc R U P A 1
H24C H 0.693007 0.188836 1.012632 0.064 Uiso 0.465(7) 1 calc R U P A 1
C25 C 0.7928(6) 0.0022(5) 0.8999(3) 0.0443(15) Uani 0.465(7) 1 d . . P A 1
H25A H 0.827315 0.009995 0.852748 0.066 Uiso 0.465(7) 1 calc R U P A 1
H25B H 0.706522 -0.064591 0.896089 0.066 Uiso 0.465(7) 1 calc R U P A 1
H25C H 0.862831 -0.015467 0.935817 0.066 Uiso 0.465(7) 1 calc R U P A 1
C26 C 1.06477(18) 0.47871(14) 0.80332(10) 0.0294(4) Uani 1 1 d . . . . .
H26 H 0.993372 0.440161 0.761293 0.035 Uiso 1 1 calc R U . . .
C27 C 1.0536(2) 0.60816(16) 0.81886(11) 0.0394(4) Uani 1 1 d . . . . .
H27A H 0.962937 0.603672 0.834575 0.059 Uiso 1 1 calc R U . . .
H27B H 1.062824 0.653195 0.774831 0.059 Uiso 1 1 calc R U . . .
H27C H 1.127924 0.650537 0.857129 0.059 Uiso 1 1 calc R U . . .
C28 C 1.2083(2) 0.4844(2) 0.78168(14) 0.0542(6) Uani 1 1 d . . . . .
H28A H 1.280200 0.520490 0.822385 0.081 Uiso 1 1 calc R U . . .
H28B H 1.224088 0.534806 0.740057 0.081 Uiso 1 1 calc R U . . .
H28C H 1.212487 0.401554 0.768728 0.081 Uiso 1 1 calc R U . . .
C29 C 1.03927(18) 0.14397(18) 0.77012(11) 0.0374(4) Uani 1 1 d . . . . .
H29A H 1.090704 0.199818 0.811226 0.056 Uiso 1 1 calc R U . . .
H29B H 1.093589 0.155930 0.729302 0.056 Uiso 1 1 calc R U . . .
H29C H 1.023098 0.059280 0.783988 0.056 Uiso 1 1 calc R U . . .
C30 C 0.64338(18) 0.01899(16) 0.58123(9) 0.0315(4) Uani 1 1 d . . . . .
H30A H 0.606810 -0.066608 0.592256 0.047 Uiso 1 1 calc R U . . .
H30B H 0.722879 0.026885 0.554238 0.047 Uiso 1 1 calc R U . . .
H30C H 0.570435 0.045330 0.551977 0.047 Uiso 1 1 calc R U . . .
C31 C 0.73217(16) 0.56234(13) 0.72083(9) 0.0219(3) Uani 1 1 d . . . . .
C32 C 0.72278(16) 0.67511(13) 0.75172(9) 0.0235(3) Uani 1 1 d . . . . .
C33 C 0.77817(18) 0.78295(14) 0.71747(10) 0.0320(4) Uani 1 1 d . . . . .
H33 H 0.773396 0.859345 0.737172 0.038 Uiso 1 1 calc R U . . .
C34 C 0.8390(2) 0.77842(16) 0.65580(11) 0.0373(4) Uani 1 1 d . . . . .
H34 H 0.875570 0.851882 0.633090 0.045 Uiso 1 1 calc R U . . .
C35 C 0.84811(19) 0.66671(16) 0.62569(11) 0.0350(4) Uani 1 1 d . . . . .
H35 H 0.890490 0.665229 0.582910 0.042 Uiso 1 1 calc R U . . .
C36 C 0.79595(18) 0.55970(15) 0.65791(10) 0.0288(4) Uani 1 1 d . . . . .
H36 H 0.802922 0.484336 0.637792 0.035 Uiso 1 1 calc R U . . .
C37 C 0.54337(16) 0.39722(14) 0.85787(9) 0.0232(3) Uani 1 1 d . . . . .
C38 C 0.45565(16) 0.28875(14) 0.82136(10) 0.0275(4) Uani 1 1 d . . . . .
H38 H 0.449038 0.278411 0.770217 0.033 Uiso 1 1 calc R U . . .
C39 C 0.37844(18) 0.19643(16) 0.85967(13) 0.0387(5) Uani 1 1 d . . . . .
H39 H 0.319713 0.123558 0.834626 0.046 Uiso 1 1 calc R U . . .
C40 C 0.3874(2) 0.21103(19) 0.93412(14) 0.0501(6) Uani 1 1 d . . . . .
H40 H 0.333989 0.148565 0.960131 0.060 Uiso 1 1 calc R U . . .
C41 C 0.4739(3) 0.3162(2) 0.97064(12) 0.0498(6) Uani 1 1 d . . . . .
H41 H 0.479965 0.325487 1.021809 0.060 Uiso 1 1 calc R U . . .
C42 C 0.5520(2) 0.40855(16) 0.93335(10) 0.0349(4) Uani 1 1 d . . . . .
H42 H 0.611920 0.480071 0.959271 0.042 Uiso 1 1 calc R U . . .
C47 C 0.9411(5) 0.3282(3) 0.5481(3) 0.079(3) Uani 0.5 1 d G U P B -1
H47 H 0.914477 0.252263 0.569867 0.094 Uiso 0.5 1 calc R U P B -1
C48 C 0.8651(4) 0.3472(4) 0.4843(2) 0.0708(15) Uani 0.5 1 d G U P B -1
H48 H 0.786568 0.284250 0.462616 0.085 Uiso 0.5 1 calc R U P B -1
C43 C 0.9040(4) 0.4583(4) 0.45242(19) 0.062(3) Uani 0.5 1 d G U P B -1
H43 H 0.852052 0.471236 0.408883 0.074 Uiso 0.5 1 calc R U P B -1
C44 C 1.0189(4) 0.5503(3) 0.4842(2) 0.0588(12) Uani 0.5 1 d G U P B -1
C45 C 1.0948(4) 0.5313(4) 0.5479(2) 0.062(3) Uani 0.5 1 d G U P B -1
H45 H 1.173355 0.594252 0.569648 0.075 Uiso 0.5 1 calc R U P B -1
C46 C 1.0559(4) 0.4203(4) 0.57984(19) 0.0701(14) Uani 0.5 1 d G U P B -1
H46 H 1.107873 0.407267 0.623383 0.084 Uiso 0.5 1 calc R U P B -1
C49 C 1.0574(11) 0.6609(9) 0.4518(6) 0.133(5) Uani 0.5 1 d . U P B -1
H49A H 1.009583 0.651640 0.402202 0.199 Uiso 0.5 1 calc R U P B -1
H49B H 1.158345 0.685056 0.450864 0.199 Uiso 0.5 1 calc R U P B -1
H49C H 1.031609 0.723846 0.479463 0.199 Uiso 0.5 1 calc R U P B -1
C24A C 0.6867(5) 0.0788(5) 0.9484(4) 0.0574(16) Uani 0.535(7) 1 d . . P A 2
H24D H 0.716897 0.092055 1.000667 0.086 Uiso 0.535(7) 1 calc R U P A 2
H24E H 0.615960 -0.000111 0.938271 0.086 Uiso 0.535(7) 1 calc R U P A 2
H24F H 0.647243 0.144506 0.931627 0.086 Uiso 0.535(7) 1 calc R U P A 2
C23A C 0.8110(5) 0.0786(5) 0.9093(2) 0.0380(12) Uani 0.535(7) 1 d . . P A 2
H23A H 0.776938 0.061530 0.856442 0.046 Uiso 0.535(7) 1 calc R U P A 2
C25A C 0.8774(6) -0.0221(4) 0.9345(3) 0.0571(15) Uani 0.535(7) 1 d . . P A 2
H25D H 0.958445 -0.018462 0.909346 0.086 Uiso 0.535(7) 1 calc R U P A 2
H25E H 0.809275 -0.102201 0.923423 0.086 Uiso 0.535(7) 1 calc R U P A 2
H25F H 0.906894 -0.009949 0.986785 0.086 Uiso 0.535(7) 1 calc R U P A 2

loop_
_atom_site_aniso_label
_atom_site_aniso_U_11
_atom_site_aniso_U_22
_atom_site_aniso_U_33
_atom_site_aniso_U_23
_atom_site_aniso_U_13
_atom_site_aniso_U_12
P1 0.0375(3) 0.0193(2) 0.0258(2) 0.00149(16) 0.00917(18) 0.01071(17)
Mg1 0.0237(3) 0.0154(2) 0.0205(3) 0.00111(19) -0.0012(2) 0.00543(19)
N1 0.0246(7) 0.0180(6) 0.0207(7) 0.0019(5) 0.0043(5) 0.0067(5)
N2 0.0208(6) 0.0166(6) 0.0202(7) 0.0032(5) -0.0016(5) 0.0042(5)
N3 0.0235(7) 0.0187(6) 0.0215(7) 0.0032(5) -0.0041(5) 0.0030(5)
C1 0.0222(7) 0.0201(7) 0.0182(8) 0.0017(6) 0.0013(6) 0.0058(6)
C2 0.0221(8) 0.0210(7) 0.0180(8) 0.0007(6) 0.0006(6) 0.0049(6)
C3 0.0251(8) 0.0268(8) 0.0179(8) 0.0028(6) 0.0035(6) 0.0092(6)
C4 0.0265(9) 0.0400(9) 0.0268(9) 0.0083(7) 0.0008(7) 0.0143(7)
C5 0.0202(8) 0.0467(11) 0.0390(11) 0.0056(8) 0.0006(7) 0.0055(7)
C6 0.0264(9) 0.0322(9) 0.0412(11) 0.0072(8) 0.0039(8) 0.0000(7)
C7 0.0263(8) 0.0241(8) 0.0274(9) 0.0031(6) 0.0009(7) 0.0040(6)
C8 0.0328(9) 0.0190(7) 0.0376(10) 0.0071(7) -0.0009(8) 0.0015(7)
C9 0.0513(12) 0.0245(8) 0.0407(11) 0.0038(8) 0.0048(9) 0.0080(8)
C10 0.0827(17) 0.0431(11) 0.0331(12) 0.0044(9) -0.0055(11) 0.0280(11)
C11 0.0300(9) 0.0267(8) 0.0211(8) 0.0080(6) -0.0012(7) 0.0093(7)
C12 0.0541(12) 0.0325(10) 0.0485(13) 0.0132(9) 0.0071(10) 0.0209(9)
C13 0.0511(12) 0.0453(11) 0.0275(10) 0.0126(8) 0.0086(9) 0.0050(9)
C14 0.0264(8) 0.0151(6) 0.0220(8) 0.0031(6) 0.0014(6) 0.0044(6)
C15 0.0246(8) 0.0209(7) 0.0281(9) 0.0004(6) 0.0020(7) 0.0071(6)
C16 0.0214(8) 0.0202(7) 0.0308(9) 0.0070(6) -0.0004(7) 0.0040(6)
C17 0.0222(8) 0.0271(8) 0.0215(8) 0.0040(6) -0.0036(6) 0.0040(6)
C18 0.0223(8) 0.0236(7) 0.0231(8) 0.0021(6) 0.0006(6) 0.0053(6)
C19 0.0361(10) 0.0301(9) 0.0294(10) -0.0002(7) -0.0067(8) 0.0027(7)
C20 0.0414(11) 0.0463(11) 0.0221(9) 0.0004(8) -0.0097(8) 0.0080(8)
C21 0.0447(12) 0.0636(13) 0.0266(10) 0.0206(9) -0.0065(9) -0.0027(10)
C22 0.0420(12) 0.0552(12) 0.0339(11) 0.0222(9) -0.0125(9) -0.0162(10)
C23 0.028(3) 0.026(2) 0.033(3) 0.0136(18) 0.0004(19) 0.0032(19)
C24 0.041(3) 0.042(3) 0.045(4) 0.020(2) 0.014(2) 0.006(2)
C25 0.065(4) 0.024(3) 0.037(3) 0.004(2) 0.004(2) 0.000(2)
C26 0.0307(9) 0.0261(8) 0.0265(9) 0.0052(7) 0.0004(7) 0.0003(7)
C27 0.0456(11) 0.0299(9) 0.0401(11) 0.0097(8) -0.0003(9) 0.0079(8)
C28 0.0575(14) 0.0530(13) 0.0616(15) 0.0267(11) 0.0307(12) 0.0195(11)
C29 0.0271(9) 0.0446(10) 0.0414(11) -0.0001(8) -0.0038(8) 0.0152(8)
C30 0.0316(9) 0.0327(9) 0.0281(10) -0.0084(7) -0.0014(7) 0.0085(7)
C31 0.0224(8) 0.0192(7) 0.0247(8) 0.0034(6) 0.0031(6) 0.0065(6)
C32 0.0249(8) 0.0197(7) 0.0271(9) 0.0031(6) 0.0040(6) 0.0078(6)
C33 0.0370(10) 0.0200(8) 0.0433(11) 0.0089(7) 0.0130(8) 0.0113(7)
C34 0.0390(10) 0.0275(9) 0.0504(12) 0.0199(8) 0.0190(9) 0.0102(7)
C35 0.0376(10) 0.0385(9) 0.0359(11) 0.0139(8) 0.0194(8) 0.0150(8)
C36 0.0337(9) 0.0265(8) 0.0305(9) 0.0045(7) 0.0118(7) 0.0121(7)
C37 0.0259(8) 0.0223(7) 0.0244(9) 0.0060(6) 0.0053(6) 0.0103(6)
C38 0.0224(8) 0.0262(8) 0.0350(10) 0.0055(7) 0.0044(7) 0.0081(6)
C39 0.0252(9) 0.0278(9) 0.0662(15) 0.0164(9) 0.0113(9) 0.0088(7)
C40 0.0495(12) 0.0400(11) 0.0722(17) 0.0325(11) 0.0326(12) 0.0184(9)
C41 0.0732(15) 0.0533(13) 0.0375(12) 0.0244(10) 0.0283(11) 0.0311(11)
C42 0.0489(11) 0.0346(9) 0.0258(10) 0.0087(7) 0.0103(8) 0.0167(8)
C47 0.095(5) 0.067(4) 0.093(5) 0.040(4) 0.054(4) 0.034(4)
C48 0.047(3) 0.086(3) 0.082(4) -0.009(3) 0.025(3) 0.017(2)
C43 0.037(4) 0.087(4) 0.063(5) -0.022(4) 0.001(4) 0.025(3)
C44 0.078(3) 0.052(2) 0.071(3) 0.018(2) 0.052(2) 0.040(2)
C45 0.050(5) 0.094(4) 0.049(4) -0.023(4) 0.006(4) 0.035(4)
C46 0.077(3) 0.110(4) 0.046(3) 0.009(3) 0.017(2) 0.059(3)
C49 0.172(9) 0.101(7) 0.182(10) 0.046(7) 0.147(8) 0.078(7)
C24A 0.038(3) 0.066(3) 0.066(4) 0.034(3) 0.005(3) 0.008(2)
C23A 0.045(3) 0.036(3) 0.026(2) 0.0152(19) -0.0029(18) 0.002(2)
C25A 0.072(3) 0.032(2) 0.065(3) 0.016(2) 0.010(3) 0.009(2)

loop_
_atom_type_symbol
_atom_type_description
_atom_type_scat_dispersion_real
_atom_type_scat_dispersion_imag
_atom_type_scat_source
C C 0.0033 0.0016 'International Tables Vol C Tables 4.2.6.8 and 6.1.1.4'
H H 0.0000 0.0000 'International Tables Vol C Tables 4.2.6.8 and 6.1.1.4'
Mg Mg 0.0486 0.0363 'International Tables Vol C Tables 4.2.6.8 and 6.1.1.4'
N N 0.0061 0.0033 'International Tables Vol C Tables 4.2.6.8 and 6.1.1.4'
P P 0.1023 0.0942 'International Tables Vol C Tables 4.2.6.8 and 6.1.1.4'

loop_
_geom_angle_atom_site_label_1
_geom_angle_atom_site_label_2
_geom_angle_atom_site_label_3
_geom_angle
_geom_angle_site_symmetry_1
_geom_angle_site_symmetry_3
_geom_angle_publ_flag
C1 P1 C32 87.76(7) . . ?
N1 Mg1 C1 26.40(5) . . ?
N1 Mg1 C38 75.57(5) . . ?
N2 Mg1 N1 130.41(6) . . ?
N2 Mg1 C1 141.39(5) . . ?
N2 Mg1 C38 102.95(6) . . ?
N3 Mg1 N1 121.12(6) . . ?
N3 Mg1 N2 96.68(6) . . ?
N3 Mg1 C1 121.86(5) . . ?
N3 Mg1 C38 132.54(6) . . ?
C38 Mg1 C1 53.82(5) . . ?
C1 N1 Mg1 112.72(10) . . ?
C1 N1 C31 110.07(12) . . ?
C31 N1 Mg1 136.11(10) . . ?
C2 N2 Mg1 122.80(10) . . ?
C14 N2 Mg1 118.49(10) . . ?
C14 N2 C2 118.50(12) . . ?
C16 N3 Mg1 119.94(11) . . ?
C16 N3 C17 118.75(13) . . ?
C17 N3 Mg1 121.26(10) . . ?
P1 C1 Mg1 156.39(8) . . ?
N1 C1 P1 116.99(11) . . ?
N1 C1 Mg1 40.88(7) . . ?
N1 C1 C37 116.77(13) . . ?
C37 C1 P1 126.11(11) . . ?
C37 C1 Mg1 77.00(8) . . ?
C3 C2 N2 119.43(13) . . ?
C3 C2 C7 120.87(14) . . ?
C7 C2 N2 119.61(14) . . ?
C2 C3 C11 121.76(14) . . ?
C4 C3 C2 118.57(14) . . ?
C4 C3 C11 119.62(14) . . ?
C3 C4 H4 119.6 . . ?
C5 C4 C3 120.89(16) . . ?
C5 C4 H4 119.6 . . ?
C4 C5 H5 119.9 . . ?
C4 C5 C6 120.18(16) . . ?
C6 C5 H5 119.9 . . ?
C5 C6 H6 119.2 . . ?
C5 C6 C7 121.56(16) . . ?
C7 C6 H6 119.2 . . ?
C2 C7 C8 122.48(14) . . ?
C6 C7 C2 117.89(15) . . ?
C6 C7 C8 119.63(14) . . ?
C7 C8 H8 107.7 . . ?
C7 C8 C9 112.21(15) . . ?
C9 C8 H8 107.7 . . ?
C10 C8 C7 111.69(15) . . ?
C10 C8 H8 107.7 . . ?
C10 C8 C9 109.65(15) . . ?
C8 C9 H9A 109.5 . . ?
C8 C9 H9B 109.5 . . ?
C8 C9 H9C 109.5 . . ?
H9A C9 H9B 109.5 . . ?
H9A C9 H9C 109.5 . . ?
H9B C9 H9C 109.5 . . ?
C8 C10 H10A 109.5 . . ?
C8 C10 H10B 109.5 . . ?
C8 C10 H10C 109.5 . . ?
H10A C10 H10B 109.5 . . ?
H10A C10 H10C 109.5 . . ?
H10B C10 H10C 109.5 . . ?
C3 C11 H11 107.3 . . ?
C3 C11 C12 112.93(14) . . ?
C3 C11 C13 111.00(14) . . ?
C12 C11 H11 107.3 . . ?
C13 C11 H11 107.3 . . ?
C13 C11 C12 110.70(15) . . ?
C11 C12 H12A 109.5 . . ?
C11 C12 H12B 109.5 . . ?
C11 C12 H12C 109.5 . . ?
H12A C12 H12B 109.5 . . ?
H12A C12 H12C 109.5 . . ?
H12B C12 H12C 109.5 . . ?
C11 C13 H13A 109.5 . . ?
C11 C13 H13B 109.5 . . ?
C11 C13 H13C 109.5 . . ?
H13A C13 H13B 109.5 . . ?
H13A C13 H13C 109.5 . . ?
H13B C13 H13C 109.5 . . ?
N2 C14 C15 124.13(14) . . ?
N2 C14 C30 120.42(14) . . ?
C15 C14 C30 115.45(14) . . ?
C14 C15 H15 114.7 . . ?
C14 C15 C16 130.60(15) . . ?
C16 C15 H15 114.7 . . ?
N3 C16 C15 123.71(14) . . ?
N3 C16 C29 120.76(15) . . ?
C15 C16 C29 115.52(15) . . ?
C18 C17 N3 119.78(14) . . ?
C22 C17 N3 119.10(14) . . ?
C22 C17 C18 121.09(15) . . ?
C17 C18 C26 122.66(14) . . ?
C19 C18 C17 117.28(15) . . ?
C19 C18 C26 120.06(14) . . ?
C18 C19 H19 119.0 . . ?
C20 C19 C18 122.09(16) . . ?
C20 C19 H19 119.0 . . ?
C19 C20 H20 120.0 . . ?
C19 C20 C21 119.93(17) . . ?
C21 C20 H20 120.0 . . ?
C20 C21 H21 119.6 . . ?
C20 C21 C22 120.80(18) . . ?
C22 C21 H21 119.6 . . ?
C17 C22 C23 121.6(2) . . ?
C17 C22 C23A 118.8(2) . . ?
C21 C22 C17 118.73(17) . . ?
C21 C22 C23 116.7(2) . . ?
C21 C22 C23A 120.6(2) . . ?
C22 C23 H23 108.3 . . ?
C22 C23 C24 118.2(4) . . ?
C24 C23 H23 108.3 . . ?
C25 C23 C22 103.3(4) . . ?
C25 C23 H23 108.3 . . ?
C25 C23 C24 110.1(4) . . ?
C23 C24 H24A 109.5 . . ?
C23 C24 H24B 109.5 . . ?
C23 C24 H24C 109.5 . . ?
H24A C24 H24B 109.5 . . ?
H24A C24 H24C 109.5 . . ?
H24B C24 H24C 109.5 . . ?
C23 C25 H25A 109.5 . . ?
C23 C25 H25B 109.5 . . ?
C23 C25 H25C 109.5 . . ?
H25A C25 H25B 109.5 . . ?
H25A C25 H25C 109.5 . . ?
H25B C25 H25C 109.5 . . ?
C18 C26 H26 107.9 . . ?
C18 C26 C27 111.71(15) . . ?
C18 C26 C28 111.44(15) . . ?
C27 C26 H26 107.9 . . ?
C27 C26 C28 109.96(15) . . ?
C28 C26 H26 107.9 . . ?
C26 C27 H27A 109.5 . . ?
C26 C27 H27B 109.5 . . ?
C26 C27 H27C 109.5 . . ?
H27A C27 H27B 109.5 . . ?
H27A C27 H27C 109.5 . . ?
H27B C27 H27C 109.5 . . ?
C26 C28 H28A 109.5 . . ?
C26 C28 H28B 109.5 . . ?
C26 C28 H28C 109.5 . . ?
H28A C28 H28B 109.5 . . ?
H28A C28 H28C 109.5 . . ?
H28B C28 H28C 109.5 . . ?
C16 C29 H29A 109.5 . . ?
C16 C29 H29B 109.5 . . ?
C16 C29 H29C 109.5 . . ?
H29A C29 H29B 109.5 . . ?
H29A C29 H29C 109.5 . . ?
H29B C29 H29C 109.5 . . ?
C14 C30 H30A 109.5 . . ?
C14 C30 H30B 109.5 . . ?
C14 C30 H30C 109.5 . . ?
H30A C30 H30B 109.5 . . ?
H30A C30 H30C 109.5 . . ?
H30B C30 H30C 109.5 . . ?
N1 C31 C32 114.29(14) . . ?
N1 C31 C36 125.22(14) . . ?
C36 C31 C32 120.48(14) . . ?
C31 C32 P1 110.88(11) . . ?
C33 C32 P1 130.83(12) . . ?
C33 C32 C31 118.29(15) . . ?
C32 C33 H33 119.8 . . ?
C34 C33 C32 120.38(15) . . ?
C34 C33 H33 119.8 . . ?
C33 C34 H34 119.5 . . ?
C33 C34 C35 120.99(16) . . ?
C35 C34 H34 119.5 . . ?
C34 C35 H35 119.9 . . ?
C36 C35 C34 120.23(17) . . ?
C36 C35 H35 119.9 . . ?
C31 C36 H36 120.2 . . ?
C35 C36 C31 119.62(15) . . ?
C35 C36 H36 120.2 . . ?
C38 C37 C1 119.73(15) . . ?
C42 C37 C1 122.11(15) . . ?
C42 C37 C38 118.14(15) . . ?
Mg1 C38 H38 59.0 . . ?
C37 C38 Mg1 84.62(9) . . ?
C37 C38 H38 119.7 . . ?
C39 C38 Mg1 127.16(12) . . ?
C39 C38 C37 120.58(17) . . ?
C39 C38 H38 119.7 . . ?
C38 C39 H39 120.0 . . ?
C40 C39 C38 119.99(18) . . ?
C40 C39 H39 120.0 . . ?
C39 C40 H40 120.0 . . ?
C41 C40 C39 120.07(18) . . ?
C41 C40 H40 120.0 . . ?
C40 C41 H41 119.7 . . ?
C40 C41 C42 120.6(2) . . ?
C42 C41 H41 119.7 . . ?
C37 C42 H42 119.7 . . ?
C41 C42 C37 120.58(18) . . ?
C41 C42 H42 119.7 . . ?
C48 C47 H47 120.0 . . ?
C48 C47 C46 120.0 . . ?
C46 C47 H47 120.0 . . ?
C47 C48 H48 120.0 . . ?
C47 C48 C43 120.0 . . ?
C43 C48 H48 120.0 . . ?
C48 C43 H43 120.0 . . ?
C44 C43 C48 120.0 . . ?
C44 C43 H43 120.0 . . ?
C43 C44 C45 120.0 . . ?
C49 C44 C43 119.6(6) . . ?
C49 C44 C45 120.4(6) . . ?
C44 C45 H45 120.0 . . ?
C46 C45 C44 120.0 . . ?
C46 C45 H45 120.0 . . ?
C47 C46 H46 120.0 . . ?
C45 C46 C47 120.0 . . ?
C45 C46 H46 120.0 . . ?
C44 C49 H49A 109.5 . . ?
C44 C49 H49B 109.5 . . ?
C44 C49 H49C 109.5 . . ?
H49A C49 H49B 109.5 . . ?
H49A C49 H49C 109.5 . . ?
H49B C49 H49C 109.5 . . ?
H24D C24A H24E 109.5 . . ?
H24D C24A H24F 109.5 . . ?
H24E C24A H24F 109.5 . . ?
C23A C24A H24D 109.5 . . ?
C23A C24A H24E 109.5 . . ?
C23A C24A H24F 109.5 . . ?
C22 C23A H23A 108.0 . . ?
C24A C23A C22 102.9(5) . . ?
C24A C23A H23A 108.0 . . ?
C24A C23A C25A 111.4(4) . . ?
C25A C23A C22 118.3(3) . . ?
C25A C23A H23A 108.0 . . ?
C23A C25A H25D 109.5 . . ?
C23A C25A H25E 109.5 . . ?
C23A C25A H25F 109.5 . . ?
H25D C25A H25E 109.5 . . ?
H25D C25A H25F 109.5 . . ?
H25E C25A H25F 109.5 . . ?

loop_
_geom_bond_atom_site_label_1
_geom_bond_atom_site_label_2
_geom_bond_distance
_geom_bond_site_symmetry_2
_geom_bond_publ_flag
P1 C1 1.7383(15) . ?
P1 C32 1.7798(17) . ?
Mg1 N1 2.0169(13) . ?
Mg1 N2 2.0125(13) . ?
Mg1 N3 2.0076(14) . ?
Mg1 C1 2.8426(16) . ?
Mg1 C38 2.6626(17) . ?
N1 C1 1.370(2) . ?
N1 C31 1.3831(19) . ?
N2 C2 1.4436(19) . ?
N2 C14 1.342(2) . ?
N3 C16 1.332(2) . ?
N3 C17 1.4481(19) . ?
C1 C37 1.477(2) . ?
C2 C3 1.410(2) . ?
C2 C7 1.415(2) . ?
C3 C4 1.400(2) . ?
C3 C11 1.519(2) . ?
C4 H4 0.9500 . ?
C4 C5 1.380(2) . ?
C5 H5 0.9500 . ?
C5 C6 1.380(3) . ?
C6 H6 0.9500 . ?
C6 C7 1.398(2) . ?
C7 C8 1.529(2) . ?
C8 H8 1.0000 . ?
C8 C9 1.536(2) . ?
C8 C10 1.525(3) . ?
C9 H9A 0.9800 . ?
C9 H9B 0.9800 . ?
C9 H9C 0.9800 . ?
C10 H10A 0.9800 . ?
C10 H10B 0.9800 . ?
C10 H10C 0.9800 . ?
C11 H11 1.0000 . ?
C11 C12 1.531(2) . ?
C11 C13 1.526(2) . ?
C12 H12A 0.9800 . ?
C12 H12B 0.9800 . ?
C12 H12C 0.9800 . ?
C13 H13A 0.9800 . ?
C13 H13B 0.9800 . ?
C13 H13C 0.9800 . ?
C14 C15 1.401(2) . ?
C14 C30 1.513(2) . ?
C15 H15 0.9500 . ?
C15 C16 1.414(2) . ?
C16 C29 1.513(2) . ?
C17 C18 1.407(2) . ?
C17 C22 1.400(2) . ?
C18 C19 1.397(2) . ?
C18 C26 1.519(2) . ?
C19 H19 0.9500 . ?
C19 C20 1.370(3) . ?
C20 H20 0.9500 . ?
C20 C21 1.374(3) . ?
C21 H21 0.9500 . ?
C21 C22 1.395(3) . ?
C22 C23 1.538(5) . ?
C22 C23A 1.607(5) . ?
C23 H23 1.0000 . ?
C23 C24 1.547(7) . ?
C23 C25 1.536(7) . ?
C24 H24A 0.9800 . ?
C24 H24B 0.9800 . ?
C24 H24C 0.9800 . ?
C25 H25A 0.9800 . ?
C25 H25B 0.9800 . ?
C25 H25C 0.9800 . ?
C26 H26 1.0000 . ?
C26 C27 1.530(2) . ?
C26 C28 1.531(3) . ?
C27 H27A 0.9800 . ?
C27 H27B 0.9800 . ?
C27 H27C 0.9800 . ?
C28 H28A 0.9800 . ?
C28 H28B 0.9800 . ?
C28 H28C 0.9800 . ?
C29 H29A 0.9800 . ?
C29 H29B 0.9800 . ?
C29 H29C 0.9800 . ?
C30 H30A 0.9800 . ?
C30 H30B 0.9800 . ?
C30 H30C 0.9800 . ?
C31 C32 1.423(2) . ?
C31 C36 1.406(2) . ?
C32 C33 1.407(2) . ?
C33 H33 0.9500 . ?
C33 C34 1.371(3) . ?
C34 H34 0.9500 . ?
C34 C35 1.406(3) . ?
C35 H35 0.9500 . ?
C35 C36 1.373(2) . ?
C36 H36 0.9500 . ?
C37 C38 1.409(2) . ?
C37 C42 1.400(2) . ?
C38 H38 0.9500 . ?
C38 C39 1.395(2) . ?
C39 H39 0.9500 . ?
C39 C40 1.383(3) . ?
C40 H40 0.9500 . ?
C40 C41 1.379(3) . ?
C41 H41 0.9500 . ?
C41 C42 1.388(3) . ?
C42 H42 0.9500 . ?
C47 H47 0.9500 . ?
C47 C48 1.3900 . ?
C47 C46 1.3900 . ?
C48 H48 0.9500 . ?
C48 C43 1.3900 . ?
C43 H43 0.9500 . ?
C43 C44 1.3900 . ?
C44 C45 1.3900 . ?
C44 C49 1.389(8) . ?
C45 H45 0.9500 . ?
C45 C46 1.3900 . ?
C46 H46 0.9500 . ?
C49 H49A 0.9800 . ?
C49 H49B 0.9800 . ?
C49 H49C 0.9800 . ?
C24A H24D 0.9800 . ?
C24A H24E 0.9800 . ?
C24A H24F 0.9800 . ?
C24A C23A 1.522(7) . ?
C23A H23A 1.0000 . ?
C23A C25A 1.533(7) . ?
C25A H25D 0.9800 . ?
C25A H25E 0.9800 . ?
C25A H25F 0.9800 . ?

loop_
_geom_torsion_atom_site_label_1
_geom_torsion_atom_site_label_2
_geom_torsion_atom_site_label_3
_geom_torsion_atom_site_label_4
_geom_torsion
_geom_torsion_site_symmetry_1
_geom_torsion_site_symmetry_2
_geom_torsion_site_symmetry_3
_geom_torsion_site_symmetry_4
_geom_torsion_publ_flag
P1 C1 C37 C38 136.31(14) . . . . ?
P1 C1 C37 C42 -41.9(2) . . . . ?
P1 C32 C33 C34 -179.51(15) . . . . ?
Mg1 N1 C1 P1 169.35(7) . . . . ?
Mg1 N1 C1 C37 -14.58(17) . . . . ?
Mg1 N1 C31 C32 -166.59(12) . . . . ?
Mg1 N1 C31 C36 13.9(3) . . . . ?
Mg1 N2 C2 C3 65.14(17) . . . . ?
Mg1 N2 C2 C7 -111.44(14) . . . . ?
Mg1 N2 C14 C15 16.3(2) . . . . ?
Mg1 N2 C14 C30 -164.35(12) . . . . ?
Mg1 N3 C16 C15 -6.3(2) . . . . ?
Mg1 N3 C16 C29 174.82(12) . . . . ?
Mg1 N3 C17 C18 -87.09(17) . . . . ?
Mg1 N3 C17 C22 91.01(19) . . . . ?
Mg1 C1 C37 C38 -49.08(13) . . . . ?
Mg1 C1 C37 C42 132.71(16) . . . . ?
Mg1 C38 C39 C40 108.25(19) . . . . ?
N1 C1 C37 C38 -39.3(2) . . . . ?
N1 C1 C37 C42 142.44(16) . . . . ?
N1 C31 C32 P1 0.54(18) . . . . ?
N1 C31 C32 C33 -179.23(15) . . . . ?
N1 C31 C36 C35 178.78(16) . . . . ?
N2 C2 C3 C4 -178.24(14) . . . . ?
N2 C2 C3 C11 4.5(2) . . . . ?
N2 C2 C7 C6 177.42(15) . . . . ?
N2 C2 C7 C8 -2.0(2) . . . . ?
N2 C14 C15 C16 6.9(3) . . . . ?
N3 C17 C18 C19 -178.98(15) . . . . ?
N3 C17 C18 C26 0.5(2) . . . . ?
N3 C17 C22 C21 178.79(19) . . . . ?
N3 C17 C22 C23 -21.2(4) . . . . ?
N3 C17 C22 C23A 14.2(4) . . . . ?
C1 P1 C32 C31 -0.71(12) . . . . ?
C1 P1 C32 C33 179.02(17) . . . . ?
C1 N1 C31 C32 0.04(19) . . . . ?
C1 N1 C31 C36 -179.48(15) . . . . ?
C1 C37 C38 Mg1 52.14(13) . . . . ?
C1 C37 C38 C39 -177.38(15) . . . . ?
C1 C37 C42 C41 176.93(17) . . . . ?
C2 N2 C14 C15 -168.83(14) . . . . ?
C2 N2 C14 C30 10.5(2) . . . . ?
C2 C3 C4 C5 1.1(2) . . . . ?
C2 C3 C11 C12 -132.50(16) . . . . ?
C2 C3 C11 C13 102.50(18) . . . . ?
C2 C7 C8 C9 -133.70(17) . . . . ?
C2 C7 C8 C10 102.70(19) . . . . ?
C3 C2 C7 C6 0.9(2) . . . . ?
C3 C2 C7 C8 -178.50(15) . . . . ?
C3 C4 C5 C6 0.4(3) . . . . ?
C4 C3 C11 C12 50.2(2) . . . . ?
C4 C3 C11 C13 -74.7(2) . . . . ?
C4 C5 C6 C7 -1.3(3) . . . . ?
C5 C6 C7 C2 0.6(3) . . . . ?
C5 C6 C7 C8 -179.99(17) . . . . ?
C6 C7 C8 C9 46.9(2) . . . . ?
C6 C7 C8 C10 -76.7(2) . . . . ?
C7 C2 C3 C4 -1.7(2) . . . . ?
C7 C2 C3 C11 -178.98(14) . . . . ?
C11 C3 C4 C5 178.39(16) . . . . ?
C14 N2 C2 C3 -109.50(16) . . . . ?
C14 N2 C2 C7 73.92(19) . . . . ?
C14 C15 C16 N3 -13.0(3) . . . . ?
C14 C15 C16 C29 165.96(16) . . . . ?
C16 N3 C17 C18 90.32(18) . . . . ?
C16 N3 C17 C22 -91.6(2) . . . . ?
C17 N3 C16 C15 176.25(14) . . . . ?
C17 N3 C16 C29 -2.6(2) . . . . ?
C17 C18 C19 C20 -0.8(3) . . . . ?
C17 C18 C26 C27 125.45(17) . . . . ?
C17 C18 C26 C28 -111.12(19) . . . . ?
C17 C22 C23 C24 -143.1(4) . . . . ?
C17 C22 C23 C25 95.0(4) . . . . ?
C17 C22 C23A C24A -119.6(3) . . . . ?
C17 C22 C23A C25A 117.2(4) . . . . ?
C18 C17 C22 C21 -3.1(3) . . . . ?
C18 C17 C22 C23 156.9(3) . . . . ?
C18 C17 C22 C23A -167.7(3) . . . . ?
C18 C19 C20 C21 -1.2(3) . . . . ?
C19 C18 C26 C27 -55.1(2) . . . . ?
C19 C18 C26 C28 68.3(2) . . . . ?
C19 C20 C21 C22 1.1(3) . . . . ?
C20 C21 C22 C17 1.1(4) . . . . ?
C20 C21 C22 C23 -159.9(3) . . . . ?
C20 C21 C22 C23A 165.4(3) . . . . ?
C21 C22 C23 C24 17.3(6) . . . . ?
C21 C22 C23 C25 -104.6(4) . . . . ?
C21 C22 C23A C24A 76.1(4) . . . . ?
C21 C22 C23A C25A -47.1(6) . . . . ?
C22 C17 C18 C19 3.0(3) . . . . ?
C22 C17 C18 C26 -177.60(19) . . . . ?
C26 C18 C19 C20 179.77(17) . . . . ?
C30 C14 C15 C16 -172.46(16) . . . . ?
C31 N1 C1 P1 -0.64(17) . . . . ?
C31 N1 C1 Mg1 -169.99(16) . . . . ?
C31 N1 C1 C37 175.43(13) . . . . ?
C31 C32 C33 C34 0.2(3) . . . . ?
C32 P1 C1 Mg1 18.4(2) . . . . ?
C32 P1 C1 N1 0.80(13) . . . . ?
C32 P1 C1 C37 -174.85(15) . . . . ?
C32 C31 C36 C35 -0.7(3) . . . . ?
C32 C33 C34 C35 -0.3(3) . . . . ?
C33 C34 C35 C36 -0.1(3) . . . . ?
C34 C35 C36 C31 0.6(3) . . . . ?
C36 C31 C32 P1 -179.92(13) . . . . ?
C36 C31 C32 C33 0.3(2) . . . . ?
C37 C38 C39 C40 0.1(3) . . . . ?
C38 C37 C42 C41 -1.3(3) . . . . ?
C38 C39 C40 C41 -0.7(3) . . . . ?
C39 C40 C41 C42 0.3(3) . . . . ?
C40 C41 C42 C37 0.7(3) . . . . ?
C42 C37 C38 Mg1 -129.58(14) . . . . ?
C42 C37 C38 C39 0.9(2) . . . . ?
C47 C48 C43 C44 0.0 . . . . ?
C48 C47 C46 C45 0.0 . . . . ?
C48 C43 C44 C45 0.0 . . . . ?
C48 C43 C44 C49 179.7(6) . . . . ?
C43 C44 C45 C46 0.0 . . . . ?
C44 C45 C46 C47 0.0 . . . . ?
C46 C47 C48 C43 0.0 . . . . ?
C49 C44 C45 C46 -179.7(6) . . . . ?
